data_4304142
loop_
_publ_author_name
'Andrew J. Gaunt'
'Sean D. Reilly'
'Alejandro E. Enriquez'
'Brian L. Scott'
'James A. Ibers'
'Perumal Sekar'
'Kieran I. M. Ingram'
'Nikolas Kaltsoyannis'
'Mary P. Neu'

_publ_contact_author_address
;
Los Alamos National Laboratory
MS F629
Los Alamos, NM  87544
;
_publ_contact_author_email gaunt@lanl.gov
_publ_contact_author_name 'Andrew J. Gaunt'
_publ_section_title
;
Experimental and Theoretical Comparison of Actinide and Lanthanide Bonding
in M[N(EPR2)2]3 Complexes (M = U, Pu, La, Ce; E = S, Se, Te; R = Ph,iPr, H)
;
_journal_name_full 'Inorganic Chemistry'
_journal_page_first 29
_journal_page_last 41
_journal_paper_doi 10.1021/ic701618a
_journal_volume 47
_journal_year 2008
_chemical_formula_sum 'C36 H84 La N3 P6 S6'
_chemical_formula_weight 1076.15
_chemical_name_systematic
; 
 ? 
;
_space_group_IT_number 2
_symmetry_cell_setting triclinic
_symmetry_space_group_name_Hall '-P 1'
_symmetry_space_group_name_H-M 'P -1'
_atom_sites_solution_hydrogens geom
_atom_sites_solution_primary direct
_atom_sites_solution_secondary difmap
_audit_creation_method SHELXL-97
_cell_angle_alpha 91.1880(10)
_cell_angle_beta 108.7370(10)
_cell_angle_gamma 117.2740(10)
_cell_formula_units_Z 2
_cell_length_a 13.0101(11)
_cell_length_b 13.3384(11)
_cell_length_c 18.7969(15)
_cell_measurement_temperature 141(2)
_cell_volume 2690.4(4)
_computing_cell_refinement 'SAINT+, v. 7.06 (Bruker AXS, 2001)'
_computing_data_collection 'APEX II, v. 1.08 (Bruker AXS, 2003)'
_computing_data_reduction 'SAINT+, v. 7.06 (Bruker AXS, 2001)'
_computing_molecular_graphics 'SHELXTL, v. 6.10, (Bruker AXS, 2000)'
_computing_publication_material 'SHELXTL, v. 6.10, (Bruker AXS, 2000)'
_computing_structure_refinement 'SHELXL-97 (Sheldrick, 1997)'
_computing_structure_solution 'SHELXS-97 (Sheldrick, 1990)'
_diffrn_ambient_temperature 141(2)
_diffrn_measured_fraction_theta_full 0.994
_diffrn_measured_fraction_theta_max 0.992
_diffrn_measurement_device_type 'Bruker D8 with APEXII CCD'
_diffrn_measurement_method '\w scans'
_diffrn_radiation_monochromator graphite
_diffrn_radiation_source 'fine-focus sealed tube'
_diffrn_radiation_type MoK\a
_diffrn_radiation_wavelength 0.71073
_diffrn_reflns_av_R_equivalents 0.0538
_diffrn_reflns_av_sigmaI/netI 0.0818
_diffrn_reflns_limit_h_max 15
_diffrn_reflns_limit_h_min -15
_diffrn_reflns_limit_k_max 16
_diffrn_reflns_limit_k_min -16
_diffrn_reflns_limit_l_max 22
_diffrn_reflns_limit_l_min -22
_diffrn_reflns_number 25456
_diffrn_reflns_theta_full 25.00
_diffrn_reflns_theta_max 25.39
_diffrn_reflns_theta_min 1.75
_diffrn_standards_decay_% 0
_diffrn_standards_interval_count 0
_diffrn_standards_interval_time 0
_diffrn_standards_number 0
_exptl_absorpt_coefficient_mu 1.232
_exptl_absorpt_correction_T_max 0.9297
_exptl_absorpt_correction_T_min 0.7400
_exptl_absorpt_correction_type multi-scan
_exptl_absorpt_process_details 'SADABS 2.03 (Sheldrick, 2001)'
_exptl_crystal_colour rod
_exptl_crystal_density_diffrn 1.328
_exptl_crystal_density_method 'not measured'
_exptl_crystal_description colorless
_exptl_crystal_F_000 1128
_exptl_crystal_size_max 0.26
_exptl_crystal_size_mid 0.06
_exptl_crystal_size_min 0.06
_refine_diff_density_max 0.760
_refine_diff_density_min -0.875
_refine_diff_density_rms 0.108
_refine_ls_extinction_method none
_refine_ls_goodness_of_fit_ref 1.040
_refine_ls_hydrogen_treatment constr
_refine_ls_matrix_type full
_refine_ls_number_parameters 469
_refine_ls_number_reflns 9816
_refine_ls_number_restraints 0
_refine_ls_restrained_S_all 1.040
_refine_ls_R_factor_all 0.0633
_refine_ls_R_factor_gt 0.0412
_refine_ls_shift/su_max 0.002
_refine_ls_shift/su_mean 0.000
_refine_ls_structure_factor_coef Fsqd
_refine_ls_weighting_details 'calc w=1/[\s^2^(Fo^2^)+(0.0338P)^2^+0.0000P] where P=(Fo^2^+2Fc^2^)/3'
_refine_ls_weighting_scheme calc
_refine_ls_wR_factor_gt 0.0924
_refine_ls_wR_factor_ref 0.0996
_reflns_number_gt 7334
_reflns_number_total 9816
_reflns_threshold_expression >2sigma(I)
_cod_data_source_file ic701618a_si_08.cif
_cod_data_source_block apx201
_cod_database_code 4304142

loop_
_symmetry_equiv_pos_as_xyz
'x, y, z'
'-x, -y, -z'

loop_
_atom_site_label
_atom_site_type_symbol
_atom_site_fract_x
_atom_site_fract_y
_atom_site_fract_z
_atom_site_U_iso_or_equiv
_atom_site_adp_type
_atom_site_occupancy
_atom_site_symmetry_multiplicity
_atom_site_calc_flag
_atom_site_refinement_flags
_atom_site_disorder_assembly
_atom_site_disorder_group
La1 La 0.85943(2) 0.75284(2) 0.746909(13) 0.01914(8) Uani 1 1 d . . .
S1 S 0.92645(9) 0.61401(9) 0.66928(6) 0.0235(2) Uani 1 1 d . . .
S2 S 1.12509(10) 0.89941(9) 0.82664(6) 0.0266(3) Uani 1 1 d . . .
S3 S 0.87871(10) 0.97289(9) 0.71747(6) 0.0286(3) Uani 1 1 d . . .
S4 S 0.64060(9) 0.64841(9) 0.60960(6) 0.0227(2) Uani 1 1 d . . .
S5 S 0.87358(9) 0.85230(9) 0.88868(6) 0.0220(2) Uani 1 1 d . . .
S6 S 0.70595(10) 0.53289(9) 0.77864(6) 0.0236(2) Uani 1 1 d . . .
P1 P 1.09208(10) 0.62390(9) 0.72702(6) 0.0203(2) Uani 1 1 d . . .
P2 P 1.24854(10) 0.87309(9) 0.79784(6) 0.0200(2) Uani 1 1 d . . .
P3 P 0.73911(10) 0.97186(9) 0.62893(6) 0.0219(2) Uani 1 1 d . . .
P4 P 0.63660(10) 0.74593(9) 0.52869(6) 0.0215(2) Uani 1 1 d . . .
P5 P 0.85112(10) 0.75244(9) 0.96826(6) 0.0202(2) Uani 1 1 d . . .
P6 P 0.64442(10) 0.53209(9) 0.86489(6) 0.0195(2) Uani 1 1 d . . .
N1 N 1.2130(3) 0.7477(3) 0.76154(19) 0.0236(8) Uani 1 1 d . . .
N2 N 0.6668(3) 0.8736(3) 0.55461(19) 0.0230(8) Uani 1 1 d . . .
N3 N 0.7337(3) 0.6264(3) 0.94177(18) 0.0207(8) Uani 1 1 d . . .
C1 C 1.0795(4) 0.5441(3) 0.8054(2) 0.0246(10) Uani 1 1 d . . .
H1 H 1.0887 0.5966 0.8471 0.030 Uiso 1 1 calc R . .
C2 C 1.1891(4) 0.5204(4) 0.8375(3) 0.0322(11) Uani 1 1 d . . .
H2A H 1.2660 0.5901 0.8472 0.048 Uiso 1 1 calc R . .
H2B H 1.1804 0.4630 0.8010 0.048 Uiso 1 1 calc R . .
H2C H 1.1892 0.4934 0.8845 0.048 Uiso 1 1 calc R . .
C3 C 0.9553(4) 0.4351(4) 0.7895(3) 0.0361(12) Uani 1 1 d . . .
H3A H 0.8886 0.4524 0.7704 0.054 Uiso 1 1 calc R . .
H3B H 0.9548 0.4071 0.8361 0.054 Uiso 1 1 calc R . .
H3C H 0.9443 0.3774 0.7520 0.054 Uiso 1 1 calc R . .
C4 C 1.1282(4) 0.5559(3) 0.6600(2) 0.0244(10) Uani 1 1 d . . .
H4 H 1.2067 0.5577 0.6891 0.029 Uiso 1 1 calc R . .
C5 C 1.1506(4) 0.6268(4) 0.5981(3) 0.0342(11) Uani 1 1 d . . .
H5A H 1.2127 0.7053 0.6220 0.051 Uiso 1 1 calc R . .
H5B H 1.0744 0.6239 0.5668 0.051 Uiso 1 1 calc R . .
H5C H 1.1789 0.5958 0.5668 0.051 Uiso 1 1 calc R . .
C6 C 1.0300(4) 0.4294(4) 0.6246(3) 0.0360(12) Uani 1 1 d . . .
H6A H 1.0185 0.3872 0.6647 0.054 Uiso 1 1 calc R . .
H6B H 1.0575 0.3973 0.5933 0.054 Uiso 1 1 calc R . .
H6C H 0.9525 0.4246 0.5936 0.054 Uiso 1 1 calc R . .
C7 C 1.3843(4) 0.9218(4) 0.8873(2) 0.0251(10) Uani 1 1 d . . .
H7 H 1.4087 1.0001 0.9095 0.030 Uiso 1 1 calc R . .
C8 C 1.4948(4) 0.9252(4) 0.8746(3) 0.0367(12) Uani 1 1 d . . .
H8A H 1.5167 0.9749 0.8394 0.055 Uiso 1 1 calc R . .
H8B H 1.4737 0.8490 0.8536 0.055 Uiso 1 1 calc R . .
H8C H 1.5643 0.9539 0.9225 0.055 Uiso 1 1 calc R . .
C9 C 1.3485(4) 0.8448(4) 0.9442(2) 0.0348(11) Uani 1 1 d . . .
H9A H 1.2797 0.8454 0.9525 0.052 Uiso 1 1 calc R . .
H9B H 1.4183 0.8732 0.9920 0.052 Uiso 1 1 calc R . .
H9C H 1.3250 0.7675 0.9239 0.052 Uiso 1 1 calc R . .
C10 C 1.3005(4) 0.9696(4) 0.7347(2) 0.0278(10) Uani 1 1 d . . .
H10 H 1.3596 0.9549 0.7209 0.033 Uiso 1 1 calc R . .
C11 C 1.3685(4) 1.0969(4) 0.7728(3) 0.0379(12) Uani 1 1 d . . .
H11A H 1.4365 1.1118 0.8193 0.057 Uiso 1 1 calc R . .
H11B H 1.3116 1.1152 0.7843 0.057 Uiso 1 1 calc R . .
H11C H 1.4000 1.1436 0.7385 0.057 Uiso 1 1 calc R . .
C12 C 1.1912(4) 0.9432(4) 0.6605(3) 0.0378(12) Uani 1 1 d . . .
H12A H 1.1498 0.8631 0.6375 0.057 Uiso 1 1 calc R . .
H12B H 1.2215 0.9892 0.6257 0.057 Uiso 1 1 calc R . .
H12C H 1.1335 0.9607 0.6718 0.057 Uiso 1 1 calc R . .
C13 C 0.6256(4) 0.9762(3) 0.6646(2) 0.0269(10) Uani 1 1 d . . .
H13 H 0.5582 0.9735 0.6205 0.032 Uiso 1 1 calc R . .
C14 C 0.5684(4) 0.8695(4) 0.6982(3) 0.0346(11) Uani 1 1 d . . .
H14A H 0.5347 0.8015 0.6607 0.052 Uiso 1 1 calc R . .
H14B H 0.5031 0.8689 0.7118 0.052 Uiso 1 1 calc R . .
H14C H 0.6315 0.8713 0.7430 0.052 Uiso 1 1 calc R . .
C15 C 0.6795(4) 1.0873(4) 0.7232(3) 0.0334(11) Uani 1 1 d . . .
H15A H 0.7142 1.1530 0.7009 0.050 Uiso 1 1 calc R . .
H15B H 0.7435 1.0908 0.7682 0.050 Uiso 1 1 calc R . .
H15C H 0.6144 1.0870 0.7368 0.050 Uiso 1 1 calc R . .
C16 C 0.8084(4) 1.1073(3) 0.5977(2) 0.0265(10) Uani 1 1 d . . .
H16 H 0.8446 1.1707 0.6410 0.032 Uiso 1 1 calc R . .
C17 C 0.9112(4) 1.1182(4) 0.5709(3) 0.0319(11) Uani 1 1 d . . .
H17A H 0.9743 1.1128 0.6119 0.048 Uiso 1 1 calc R . .
H17B H 0.9474 1.1913 0.5562 0.048 Uiso 1 1 calc R . .
H17C H 0.8768 1.0575 0.5278 0.048 Uiso 1 1 calc R . .
C18 C 0.7070(4) 1.1173(4) 0.5317(3) 0.0394(12) Uani 1 1 d . . .
H18A H 0.6428 1.1115 0.5489 0.059 Uiso 1 1 calc R . .
H18B H 0.6716 1.0564 0.4885 0.059 Uiso 1 1 calc R . .
H18C H 0.7440 1.1903 0.5170 0.059 Uiso 1 1 calc R . .
C19 C 0.4795(4) 0.6700(4) 0.4571(2) 0.0292(11) Uani 1 1 d . . .
H19 H 0.4611 0.5920 0.4389 0.035 Uiso 1 1 calc R . .
C20 C 0.4665(5) 0.7291(4) 0.3876(3) 0.0414(13) Uani 1 1 d . . .
H20A H 0.5259 0.7343 0.3660 0.062 Uiso 1 1 calc R . .
H20B H 0.4819 0.8050 0.4039 0.062 Uiso 1 1 calc R . .
H20C H 0.3838 0.6848 0.3498 0.062 Uiso 1 1 calc R . .
C21 C 0.3856(4) 0.6603(4) 0.4925(3) 0.0370(12) Uani 1 1 d . . .
H21A H 0.3945 0.6230 0.5354 0.055 Uiso 1 1 calc R . .
H21B H 0.3026 0.6159 0.4549 0.055 Uiso 1 1 calc R . .
H21C H 0.4005 0.7359 0.5094 0.055 Uiso 1 1 calc R . .
C22 C 0.7402(4) 0.7503(4) 0.4815(3) 0.0317(11) Uani 1 1 d . . .
H22 H 0.7295 0.7909 0.4392 0.038 Uiso 1 1 calc R . .
C23 C 0.7095(5) 0.6298(4) 0.4466(3) 0.0405(12) Uani 1 1 d . . .
H23A H 0.6241 0.5884 0.4119 0.061 Uiso 1 1 calc R . .
H23B H 0.7225 0.5886 0.4868 0.061 Uiso 1 1 calc R . .
H23C H 0.7628 0.6373 0.4193 0.061 Uiso 1 1 calc R . .
C24 C 0.8766(4) 0.8194(4) 0.5364(3) 0.0337(11) Uani 1 1 d . . .
H24A H 0.8941 0.8943 0.5570 0.051 Uiso 1 1 calc R . .
H24B H 0.9300 0.8271 0.5090 0.051 Uiso 1 1 calc R . .
H24C H 0.8913 0.7800 0.5774 0.051 Uiso 1 1 calc R . .
C25 C 0.9917(4) 0.7412(4) 1.0142(2) 0.0248(10) Uani 1 1 d . . .
H25 H 0.9786 0.6968 1.0545 0.030 Uiso 1 1 calc R . .
C26 C 1.0112(4) 0.6742(4) 0.9572(2) 0.0283(10) Uani 1 1 d . . .
H26A H 0.9370 0.6011 0.9338 0.042 Uiso 1 1 calc R . .
H26B H 1.0798 0.6622 0.9838 0.042 Uiso 1 1 calc R . .
H26C H 1.0288 0.7173 0.9184 0.042 Uiso 1 1 calc R . .
C27 C 1.1087(4) 0.8585(4) 1.0530(3) 0.0322(11) Uani 1 1 d . . .
H27A H 1.0946 0.8986 1.0886 0.048 Uiso 1 1 calc R . .
H27B H 1.1268 0.9029 1.0148 0.048 Uiso 1 1 calc R . .
H27C H 1.1778 0.8472 1.0799 0.048 Uiso 1 1 calc R . .
C28 C 0.8358(4) 0.8306(3) 1.0416(2) 0.0200(9) Uani 1 1 d . . .
H28 H 0.9078 0.9085 1.0585 0.024 Uiso 1 1 calc R . .
C29 C 0.7190(4) 0.8406(4) 1.0065(2) 0.0261(10) Uani 1 1 d . . .
H29A H 0.7225 0.8767 0.9630 0.039 Uiso 1 1 calc R . .
H29B H 0.7137 0.8863 1.0439 0.039 Uiso 1 1 calc R . .
H29C H 0.6471 0.7653 0.9904 0.039 Uiso 1 1 calc R . .
C30 C 0.8349(4) 0.7736(4) 1.1121(2) 0.0308(11) Uani 1 1 d . . .
H30A H 0.9100 0.7691 1.1333 0.046 Uiso 1 1 calc R . .
H30B H 0.7642 0.6975 1.0970 0.046 Uiso 1 1 calc R . .
H30C H 0.8299 0.8187 1.1500 0.046 Uiso 1 1 calc R . .
C31 C 0.4960(4) 0.5332(3) 0.8271(2) 0.0224(9) Uani 1 1 d . . .
H31 H 0.4701 0.5374 0.8701 0.027 Uiso 1 1 calc R . .
C32 C 0.5142(4) 0.6409(3) 0.7926(2) 0.0275(10) Uani 1 1 d . . .
H32A H 0.5789 0.7085 0.8305 0.041 Uiso 1 1 calc R . .
H32B H 0.4379 0.6438 0.7764 0.041 Uiso 1 1 calc R . .
H32C H 0.5372 0.6377 0.7492 0.041 Uiso 1 1 calc R . .
C33 C 0.3924(4) 0.4240(4) 0.7678(2) 0.0298(10) Uani 1 1 d . . .
H33A H 0.3814 0.3577 0.7904 0.045 Uiso 1 1 calc R . .
H33B H 0.4148 0.4190 0.7244 0.045 Uiso 1 1 calc R . .
H33C H 0.3160 0.4268 0.7514 0.045 Uiso 1 1 calc R . .
C34 C 0.6053(4) 0.3920(3) 0.8919(2) 0.0231(9) Uani 1 1 d . . .
H34 H 0.5446 0.3325 0.8458 0.028 Uiso 1 1 calc R . .
C35 C 0.5443(4) 0.3751(4) 0.9517(3) 0.0317(11) Uani 1 1 d . . .
H35A H 0.4722 0.3847 0.9321 0.048 Uiso 1 1 calc R . .
H35B H 0.6028 0.4310 0.9980 0.048 Uiso 1 1 calc R . .
H35C H 0.5199 0.2991 0.9622 0.048 Uiso 1 1 calc R . .
C36 C 0.7195(4) 0.3759(4) 0.9207(3) 0.0313(11) Uani 1 1 d . . .
H36A H 0.7553 0.3858 0.8822 0.047 Uiso 1 1 calc R . .
H36B H 0.6952 0.2999 0.9313 0.047 Uiso 1 1 calc R . .
H36C H 0.7797 0.4319 0.9667 0.047 Uiso 1 1 calc R . .

loop_
_atom_site_aniso_label
_atom_site_aniso_U_11
_atom_site_aniso_U_22
_atom_site_aniso_U_33
_atom_site_aniso_U_23
_atom_site_aniso_U_13
_atom_site_aniso_U_12
La1 0.01724(14) 0.02014(14) 0.01802(14) 0.00374(10) 0.00435(10) 0.00906(11)
S1 0.0202(6) 0.0238(6) 0.0213(6) -0.0013(5) 0.0014(5) 0.0112(5)
S2 0.0182(6) 0.0263(6) 0.0282(6) -0.0048(5) 0.0039(5) 0.0089(5)
S3 0.0271(6) 0.0209(6) 0.0252(6) 0.0022(5) -0.0018(5) 0.0097(5)
S4 0.0221(6) 0.0198(6) 0.0215(6) 0.0048(5) 0.0037(5) 0.0095(5)
S5 0.0232(6) 0.0197(5) 0.0213(6) 0.0043(5) 0.0084(5) 0.0091(5)
S6 0.0267(6) 0.0197(6) 0.0221(6) 0.0029(5) 0.0093(5) 0.0094(5)
P1 0.0190(6) 0.0182(6) 0.0211(6) 0.0007(5) 0.0048(5) 0.0089(5)
P2 0.0171(6) 0.0182(6) 0.0203(6) 0.0013(5) 0.0044(5) 0.0068(5)
P3 0.0240(6) 0.0193(6) 0.0203(6) 0.0047(5) 0.0056(5) 0.0107(5)
P4 0.0221(6) 0.0205(6) 0.0177(6) 0.0030(5) 0.0024(5) 0.0104(5)
P5 0.0176(6) 0.0209(6) 0.0182(6) 0.0024(5) 0.0047(5) 0.0078(5)
P6 0.0171(6) 0.0173(6) 0.0206(6) 0.0045(5) 0.0053(5) 0.0067(5)
N1 0.0192(19) 0.0231(19) 0.027(2) 0.0009(16) 0.0049(16) 0.0120(16)
N2 0.0226(19) 0.0226(19) 0.0212(19) 0.0023(16) 0.0038(16) 0.0118(16)
N3 0.0199(18) 0.0207(19) 0.0179(18) 0.0048(15) 0.0071(15) 0.0071(16)
C1 0.029(2) 0.024(2) 0.017(2) 0.0010(19) 0.0042(19) 0.014(2)
C2 0.034(3) 0.033(3) 0.031(3) 0.011(2) 0.009(2) 0.019(2)
C3 0.028(3) 0.033(3) 0.047(3) 0.015(2) 0.015(2) 0.014(2)
C4 0.023(2) 0.026(2) 0.023(2) -0.0025(19) 0.0047(19) 0.013(2)
C5 0.042(3) 0.032(3) 0.028(3) -0.002(2) 0.014(2) 0.017(2)
C6 0.034(3) 0.032(3) 0.035(3) -0.010(2) 0.008(2) 0.015(2)
C7 0.015(2) 0.021(2) 0.027(2) -0.0022(19) -0.0012(19) 0.0057(18)
C8 0.023(2) 0.042(3) 0.036(3) -0.007(2) -0.005(2) 0.019(2)
C9 0.031(3) 0.031(3) 0.027(3) 0.002(2) -0.002(2) 0.013(2)
C10 0.027(2) 0.024(2) 0.026(2) 0.005(2) 0.008(2) 0.009(2)
C11 0.043(3) 0.021(2) 0.039(3) 0.007(2) 0.013(2) 0.009(2)
C12 0.044(3) 0.033(3) 0.029(3) 0.008(2) 0.012(2) 0.015(2)
C13 0.028(2) 0.025(2) 0.027(3) 0.008(2) 0.009(2) 0.013(2)
C14 0.039(3) 0.029(3) 0.037(3) 0.002(2) 0.017(2) 0.016(2)
C15 0.046(3) 0.026(3) 0.035(3) 0.006(2) 0.025(2) 0.016(2)
C16 0.030(3) 0.020(2) 0.031(3) 0.011(2) 0.012(2) 0.013(2)
C17 0.036(3) 0.020(2) 0.039(3) 0.008(2) 0.015(2) 0.012(2)
C18 0.046(3) 0.039(3) 0.048(3) 0.026(3) 0.025(3) 0.027(3)
C19 0.032(3) 0.017(2) 0.023(2) -0.0056(19) -0.009(2) 0.013(2)
C20 0.046(3) 0.042(3) 0.024(3) 0.003(2) -0.007(2) 0.026(3)
C21 0.020(2) 0.030(3) 0.049(3) 0.008(2) 0.001(2) 0.011(2)
C22 0.042(3) 0.031(3) 0.026(3) 0.008(2) 0.014(2) 0.021(2)
C23 0.053(3) 0.047(3) 0.037(3) 0.006(2) 0.022(3) 0.033(3)
C24 0.034(3) 0.029(3) 0.043(3) 0.012(2) 0.022(2) 0.015(2)
C25 0.023(2) 0.030(2) 0.023(2) 0.010(2) 0.0067(19) 0.015(2)
C26 0.024(2) 0.027(2) 0.036(3) 0.006(2) 0.010(2) 0.015(2)
C27 0.021(2) 0.035(3) 0.030(3) -0.001(2) 0.000(2) 0.011(2)
C28 0.019(2) 0.016(2) 0.018(2) 0.0003(18) 0.0036(18) 0.0052(18)
C29 0.024(2) 0.027(2) 0.029(3) 0.001(2) 0.012(2) 0.012(2)
C30 0.032(3) 0.033(3) 0.026(3) 0.004(2) 0.012(2) 0.014(2)
C31 0.019(2) 0.023(2) 0.024(2) 0.0047(19) 0.0043(19) 0.0113(19)
C32 0.025(2) 0.028(2) 0.029(3) 0.008(2) 0.005(2) 0.017(2)
C33 0.022(2) 0.035(3) 0.028(3) 0.005(2) 0.003(2) 0.015(2)
C34 0.019(2) 0.017(2) 0.024(2) 0.0030(18) 0.0032(19) 0.0046(18)
C35 0.027(2) 0.038(3) 0.034(3) 0.022(2) 0.012(2) 0.018(2)
C36 0.027(3) 0.029(3) 0.042(3) 0.014(2) 0.013(2) 0.017(2)

loop_
_atom_type_symbol
_atom_type_description
_atom_type_scat_dispersion_real
_atom_type_scat_dispersion_imag
_atom_type_scat_source
C C 0.0033 0.0016 'International Tables Vol C Tables 4.2.6.8 and 6.1.1.4'
H H 0.0000 0.0000 'International Tables Vol C Tables 4.2.6.8 and 6.1.1.4'
N N 0.0061 0.0033 'International Tables Vol C Tables 4.2.6.8 and 6.1.1.4'
P P 0.1023 0.0942 'International Tables Vol C Tables 4.2.6.8 and 6.1.1.4'
S S 0.1246 0.1234 'International Tables Vol C Tables 4.2.6.8 and 6.1.1.4'
La La -0.2871 2.4523 'International Tables Vol C Tables 4.2.6.8 and 6.1.1.4'

loop_
_geom_angle_atom_site_label_1
_geom_angle_atom_site_label_2
_geom_angle_atom_site_label_3
_geom_angle
_geom_angle_site_symmetry_1
_geom_angle_site_symmetry_3
_geom_angle_publ_flag
S4 La1 S5 124.64(3) . . ?
S4 La1 S2 151.61(3) . . ?
S5 La1 S2 77.74(3) . . ?
S4 La1 S6 76.92(3) . . ?
S5 La1 S6 85.79(3) . . ?
S2 La1 S6 126.06(3) . . ?
S4 La1 S3 86.85(3) . . ?
S5 La1 S3 77.98(3) . . ?
S2 La1 S3 80.93(3) . . ?
S6 La1 S3 144.73(3) . . ?
S4 La1 S1 81.38(3) . . ?
S5 La1 S1 147.87(3) . . ?
S2 La1 S1 85.41(3) . . ?
S6 La1 S1 82.32(3) . . ?
S3 La1 S1 126.34(3) . . ?
P1 S1 La1 115.99(5) . . ?
P2 S2 La1 121.31(5) . . ?
P3 S3 La1 118.17(5) . . ?
P4 S4 La1 115.72(5) . . ?
P5 S5 La1 117.16(5) . . ?
P6 S6 La1 118.51(5) . . ?
N1 P1 C4 103.54(18) . . ?
N1 P1 C1 108.16(19) . . ?
C4 P1 C1 108.95(19) . . ?
N1 P1 S1 118.79(13) . . ?
C4 P1 S1 107.72(15) . . ?
C1 P1 S1 109.26(14) . . ?
N1 P2 C10 108.51(19) . . ?
N1 P2 C7 107.10(18) . . ?
C10 P2 C7 106.18(19) . . ?
N1 P2 S2 120.38(13) . . ?
C10 P2 S2 108.67(15) . . ?
C7 P2 S2 105.11(14) . . ?
N2 P3 C16 106.39(19) . . ?
N2 P3 C13 108.65(19) . . ?
C16 P3 C13 106.00(19) . . ?
N2 P3 S3 119.75(13) . . ?
C16 P3 S3 106.17(15) . . ?
C13 P3 S3 109.03(15) . . ?
N2 P4 C19 107.34(18) . . ?
N2 P4 C22 108.89(19) . . ?
C19 P4 C22 106.8(2) . . ?
N2 P4 S4 117.82(13) . . ?
C19 P4 S4 106.02(15) . . ?
C22 P4 S4 109.38(15) . . ?
N3 P5 C28 107.14(18) . . ?
N3 P5 C25 108.45(18) . . ?
C28 P5 C25 107.15(19) . . ?
N3 P5 S5 117.92(13) . . ?
C28 P5 S5 105.35(13) . . ?
C25 P5 S5 110.26(14) . . ?
N3 P6 C34 106.61(18) . . ?
N3 P6 C31 109.32(18) . . ?
C34 P6 C31 105.30(18) . . ?
N3 P6 S6 119.64(13) . . ?
C34 P6 S6 106.00(14) . . ?
C31 P6 S6 108.99(14) . . ?
P2 N1 P1 138.4(2) . . ?
P3 N2 P4 140.1(2) . . ?
P6 N3 P5 137.9(2) . . ?
C3 C1 C2 111.1(3) . . ?
C3 C1 P1 116.6(3) . . ?
C2 C1 P1 111.7(3) . . ?
C5 C4 C6 111.4(4) . . ?
C5 C4 P1 110.0(3) . . ?
C6 C4 P1 113.6(3) . . ?
C8 C7 C9 110.8(4) . . ?
C8 C7 P2 112.5(3) . . ?
C9 C7 P2 109.7(3) . . ?
C11 C10 C12 110.7(4) . . ?
C11 C10 P2 113.1(3) . . ?
C12 C10 P2 110.6(3) . . ?
C14 C13 C15 110.8(3) . . ?
C14 C13 P3 110.4(3) . . ?
C15 C13 P3 113.4(3) . . ?
C17 C16 C18 109.5(4) . . ?
C17 C16 P3 111.5(3) . . ?
C18 C16 P3 110.2(3) . . ?
C21 C19 C20 110.5(4) . . ?
C21 C19 P4 110.3(3) . . ?
C20 C19 P4 111.6(3) . . ?
C24 C22 C23 110.8(4) . . ?
C24 C22 P4 110.8(3) . . ?
C23 C22 P4 113.0(3) . . ?
C26 C25 C27 110.9(3) . . ?
C26 C25 P5 111.1(3) . . ?
C27 C25 P5 113.0(3) . . ?
C29 C28 C30 111.4(3) . . ?
C29 C28 P5 109.2(3) . . ?
C30 C28 P5 112.0(3) . . ?
C33 C31 C32 110.5(3) . . ?
C33 C31 P6 112.4(3) . . ?
C32 C31 P6 110.0(3) . . ?
C36 C34 C35 110.9(3) . . ?
C36 C34 P6 111.3(3) . . ?
C35 C34 P6 111.3(3) . . ?

loop_
_geom_bond_atom_site_label_1
_geom_bond_atom_site_label_2
_geom_bond_distance
_geom_bond_site_symmetry_2
_geom_bond_publ_flag
La1 S4 2.8640(11) . ?
La1 S5 2.8652(11) . ?
La1 S2 2.8934(11) . ?
La1 S6 2.9015(11) . ?
La1 S3 2.9095(11) . ?
La1 S1 2.9162(11) . ?
S1 P1 2.0174(15) . ?
S2 P2 2.0159(15) . ?
S3 P3 2.0255(15) . ?
S4 P4 2.0250(15) . ?
S5 P5 2.0257(15) . ?
S6 P6 2.0239(15) . ?
P1 N1 1.594(3) . ?
P1 C4 1.832(4) . ?
P1 C1 1.841(4) . ?
P2 N1 1.586(3) . ?
P2 C10 1.818(4) . ?
P2 C7 1.834(4) . ?
P3 N2 1.583(3) . ?
P3 C16 1.820(4) . ?
P3 C13 1.830(4) . ?
P4 N2 1.587(3) . ?
P4 C19 1.815(4) . ?
P4 C22 1.819(4) . ?
P5 N3 1.591(3) . ?
P5 C28 1.825(4) . ?
P5 C25 1.832(4) . ?
P6 N3 1.590(3) . ?
P6 C34 1.828(4) . ?
P6 C31 1.838(4) . ?
C1 C3 1.527(6) . ?
C1 C2 1.537(6) . ?
C4 C5 1.530(6) . ?
C4 C6 1.534(6) . ?
C7 C8 1.513(6) . ?
C7 C9 1.532(6) . ?
C10 C11 1.531(6) . ?
C10 C12 1.529(6) . ?
C13 C14 1.531(6) . ?
C13 C15 1.543(6) . ?
C16 C17 1.524(6) . ?
C16 C18 1.553(6) . ?
C19 C21 1.528(6) . ?
C19 C20 1.541(6) . ?
C22 C24 1.532(6) . ?
C22 C23 1.540(6) . ?
C25 C26 1.534(6) . ?
C25 C27 1.534(6) . ?
C28 C29 1.519(5) . ?
C28 C30 1.544(5) . ?
C31 C33 1.533(6) . ?
C31 C32 1.538(5) . ?
C34 C36 1.524(5) . ?
C34 C35 1.537(5) . ?
